data_4316804
loop_
_publ_author_name
'Marc A. Little'
'Malcolm A. Halcrow'
'Lindsay P. Harding'
'Michaele J. Hardie'

_publ_section_title
;
 Ag(I) Organometallic Coordination Polymers and Capsule with Tris-Allyl
 Cyclotriveratrylene Derivatives
;
_journal_name_full 'Inorganic Chemistry'
_journal_page_first 9486
_journal_page_last 9496
_journal_paper_doi 10.1021/ic101211n
_journal_volume 49
_journal_year 2010
_chemical_formula_sum 'C35 H46 Ag2 B2 F8 N2 O12'
_chemical_formula_weight 1076.10
_chemical_name_systematic
; 
 diaquo{tris(allyl)cyclotriguaiacylene}disilver(I) -
 tetrafluoroborate nitromethane clathrate
;
_space_group_IT_number 14
_symmetry_cell_setting monoclinic
_symmetry_space_group_name_Hall '-P 2ybc'
_symmetry_space_group_name_H-M 'P 1 21/c 1'
_atom_sites_solution_hydrogens geom
_atom_sites_solution_primary direct
_atom_sites_solution_secondary difmap
_audit_creation_method SHELXL-97
_cell_angle_alpha 90.00
_cell_angle_beta 98.163(7)
_cell_angle_gamma 90.00
_cell_formula_units_Z 4
_cell_length_a 19.863(3)
_cell_length_b 23.410(4)
_cell_length_c 9.2250(12)
_cell_measurement_temperature 150(2)
_cell_volume 4246.1(11)
_computing_cell_refinement 'Bruker SMART'
_computing_data_collection 'Bruker SMART'
_computing_data_reduction 'Bruker SAINT'
_computing_molecular_graphics 'XSeed (Barbour, 2001)'
_computing_publication_material 'Bruker SHELXTL'
_computing_structure_refinement 'SHELXL-97 (Sheldrick, 1997)'
_computing_structure_solution 'SHELXS-97 (Sheldrick, 1990)'
_diffrn_ambient_temperature 150(2)
_diffrn_measured_fraction_theta_full 0.986
_diffrn_measured_fraction_theta_max 0.986
_diffrn_radiation_monochromator graphite
_diffrn_radiation_source 'fine-focus sealed tube'
_diffrn_radiation_type MoK\a
_diffrn_radiation_wavelength 0.71073
_diffrn_reflns_av_R_equivalents 0.0796
_diffrn_reflns_av_sigmaI/netI 0.0844
_diffrn_reflns_limit_h_max 23
_diffrn_reflns_limit_h_min -24
_diffrn_reflns_limit_k_max 28
_diffrn_reflns_limit_k_min -28
_diffrn_reflns_limit_l_max 8
_diffrn_reflns_limit_l_min -11
_diffrn_reflns_number 30419
_diffrn_reflns_theta_full 25.74
_diffrn_reflns_theta_max 25.74
_diffrn_reflns_theta_min 2.02
_exptl_absorpt_coefficient_mu 1.018
_exptl_absorpt_correction_T_max 0.9899
_exptl_absorpt_correction_T_min 0.8071
_exptl_absorpt_correction_type multi-scan
_exptl_absorpt_process_details SADABS
_exptl_crystal_colour colourless
_exptl_crystal_density_diffrn 1.683
_exptl_crystal_density_method 'not measured'
_exptl_crystal_description needle
_exptl_crystal_F_000 2168
_exptl_crystal_size_max 0.22
_exptl_crystal_size_mid 0.05
_exptl_crystal_size_min 0.01
_refine_diff_density_max 1.339
_refine_diff_density_min -0.833
_refine_diff_density_rms 0.119
_refine_ls_extinction_method none
_refine_ls_goodness_of_fit_ref 1.015
_refine_ls_hydrogen_treatment refal
_refine_ls_matrix_type full
_refine_ls_number_parameters 631
_refine_ls_number_reflns 8010
_refine_ls_number_restraints 16
_refine_ls_restrained_S_all 1.014
_refine_ls_R_factor_all 0.0885
_refine_ls_R_factor_gt 0.0479
_refine_ls_shift/su_max 0.000
_refine_ls_shift/su_mean 0.000
_refine_ls_structure_factor_coef Fsqd
_refine_ls_weighting_details 'calc w=1/[\s^2^(Fo^2^)+(0.0547P)^2^+0.0000P] where P=(Fo^2^+2Fc^2^)/3'
_refine_ls_weighting_scheme calc
_refine_ls_wR_factor_gt 0.1004
_refine_ls_wR_factor_ref 0.1158
_reflns_number_gt 5390
_reflns_number_total 8010
_reflns_threshold_expression >2sigma(I)
_cod_data_source_file ic101211n_si_002_4.cif
_cod_data_source_block complex5
_cod_depositor_comments
;
The following automatic conversions were performed:

'_symmetry_cell_setting' value 'Monoclinic' changed to 'monoclinic'
according to the built-in table from CIF Core dictionary named
'cif_core.dic' version 2.4.1 from 2010-06-29.

Automatic conversion script
Id: cif_fix_values 1646 2011-03-28 12:23:43Z adriana 
;
_cod_original_cell_volume 4246.0(10)
_cod_database_code 4316804

loop_
_symmetry_equiv_pos_as_xyz
'x, y, z'
'-x, y+1/2, -z+1/2'
'-x, -y, -z'
'x, -y-1/2, z-1/2'

loop_
_atom_site_label
_atom_site_type_symbol
_atom_site_fract_x
_atom_site_fract_y
_atom_site_fract_z
_atom_site_U_iso_or_equiv
_atom_site_adp_type
_atom_site_occupancy
_atom_site_symmetry_multiplicity
_atom_site_calc_flag
_atom_site_refinement_flags
_atom_site_disorder_assembly
_atom_site_disorder_group
Ag1 Ag 0.55400(2) 0.173268(17) 0.66040(4) 0.02746(13) Uani 1 1 d . . .
Ag2 Ag 0.121732(19) 0.480138(17) 0.96621(4) 0.02563(12) Uani 1 1 d . . .
F1 F 0.36707(15) 0.47464(12) 0.2532(4) 0.0384(8) Uani 1 1 d . . .
F2 F 0.47049(14) 0.51886(13) 0.2541(3) 0.0381(8) Uani 1 1 d . . .
F3 F 0.38412(15) 0.53654(14) 0.0680(3) 0.0407(8) Uani 1 1 d . . .
F4 F 0.37735(14) 0.57034(13) 0.2992(3) 0.0391(8) Uani 1 1 d . . .
F5 F 0.07288(17) 0.59054(16) 0.3658(4) 0.0545(10) Uani 1 1 d . . .
F6 F 0.07819(15) 0.60947(14) 0.1240(4) 0.0456(8) Uani 1 1 d . . .
F7 F 0.10242(16) 0.68079(15) 0.2950(4) 0.0578(10) Uani 1 1 d . . .
F8 F -0.00702(14) 0.64827(15) 0.2331(4) 0.0484(9) Uani 1 1 d . . .
O1 O 0.49428(15) 0.16028(13) 0.8718(3) 0.0201(7) Uani 1 1 d . . .
O2 O 0.52279(15) 0.26585(13) 0.7994(3) 0.0182(7) Uani 1 1 d . . .
O3 O 0.29511(15) 0.47793(13) 0.6449(3) 0.0206(7) Uani 1 1 d . . .
O4 O 0.16554(14) 0.45591(14) 0.6125(3) 0.0192(7) Uani 1 1 d . . .
O5 O 0.05564(15) 0.16749(14) 0.7401(4) 0.0251(8) Uani 1 1 d . . .
O6 O 0.15181(14) 0.09140(13) 0.7922(3) 0.0173(7) Uani 1 1 d . . .
O7 O 0.51354(19) 0.07624(16) 0.5840(4) 0.0309(9) Uani 1 1 d D . .
O8 O 0.03610(18) 0.43254(16) 1.0582(4) 0.0295(9) Uani 1 1 d D . .
O9 O 0.7475(2) 0.1790(2) 0.2992(5) 0.0623(14) Uani 1 1 d . . .
O10 O 0.7701(3) 0.2691(2) 0.3304(5) 0.0778(16) Uani 1 1 d . . .
O11 O 0.2746(2) 0.6106(2) 0.7651(5) 0.0568(12) Uani 1 1 d . . .
O12 O 0.3492(2) 0.63708(18) 0.6276(5) 0.0482(11) Uani 1 1 d . . .
N1 N 0.7770(2) 0.2191(2) 0.3681(5) 0.0423(12) Uani 1 1 d . . .
N2 N 0.2930(2) 0.6184(2) 0.6397(6) 0.0391(12) Uani 1 1 d . . .
C1 C 0.3614(2) 0.2389(2) 1.0474(5) 0.0153(10) Uani 1 1 d . . .
C2 C 0.3991(2) 0.19349(19) 0.9978(5) 0.0141(10) Uani 1 1 d . . .
H2 H 0.3872 0.1553 1.0181 0.017 Uiso 1 1 calc R . .
C3 C 0.4536(2) 0.20302(19) 0.9198(5) 0.0146(10) Uani 1 1 d . . .
C4 C 0.4707(2) 0.26026(19) 0.8870(5) 0.0130(10) Uani 1 1 d . . .
C5 C 0.4358(2) 0.30514(19) 0.9393(5) 0.0169(10) Uani 1 1 d . . .
H5 H 0.4486 0.3432 0.9197 0.020 Uiso 1 1 calc R . .
C6 C 0.3810(2) 0.29593(18) 1.0225(4) 0.0125(9) Uani 1 1 d . . .
C7 C 0.3459(2) 0.34913(19) 1.0772(5) 0.0144(10) Uani 1 1 d . . .
H7A H 0.3232 0.3382 1.1618 0.017 Uiso 1 1 calc R . .
H7B H 0.3810 0.3781 1.1113 0.017 Uiso 1 1 calc R . .
C8 C 0.2932(2) 0.37576(18) 0.9582(4) 0.0129(9) Uani 1 1 d U . .
C9 C 0.3173(2) 0.41604(18) 0.8637(5) 0.0158(10) Uani 1 1 d . . .
H9 H 0.3640 0.4264 0.8797 0.019 Uiso 1 1 calc R . .
C10 C 0.2747(2) 0.44099(19) 0.7477(5) 0.0152(10) Uani 1 1 d . . .
C11 C 0.2036(2) 0.42852(18) 0.7293(5) 0.0135(10) Uani 1 1 d . . .
C12 C 0.1794(2) 0.38890(19) 0.8238(5) 0.0160(10) Uani 1 1 d U . .
H12 H 0.1322 0.3802 0.8110 0.019 Uiso 1 1 calc R . .
C13 C 0.2233(2) 0.36119(19) 0.9384(4) 0.0143(9) Uani 1 1 d U . .
C14 C 0.1921(2) 0.31807(18) 1.0352(5) 0.0151(10) Uani 1 1 d . . .
H14A H 0.1463 0.3319 1.0488 0.018 Uiso 1 1 calc R . .
H14B H 0.2203 0.3177 1.1328 0.018 Uiso 1 1 calc R . .
C15 C 0.1851(2) 0.25597(19) 0.9787(5) 0.0131(10) Uani 1 1 d . . .
C16 C 0.1244(2) 0.24103(19) 0.8872(5) 0.0161(10) Uani 1 1 d . . .
H16 H 0.0900 0.2691 0.8637 0.019 Uiso 1 1 calc R . .
C17 C 0.1139(2) 0.18583(18) 0.8306(5) 0.0144(10) Uani 1 1 d . . .
C18 C 0.1654(2) 0.14397(18) 0.8621(5) 0.0140(10) Uani 1 1 d . . .
C19 C 0.2246(2) 0.15829(19) 0.9542(5) 0.0139(10) Uani 1 1 d . . .
H19 H 0.2591 0.1302 0.9762 0.017 Uiso 1 1 calc R . .
C20 C 0.2351(2) 0.21370(19) 1.0164(4) 0.0118(9) Uani 1 1 d . . .
C21 C 0.3002(2) 0.22359(19) 1.1243(5) 0.0148(10) Uani 1 1 d . . .
H21A H 0.2923 0.2549 1.1921 0.018 Uiso 1 1 calc R . .
H21B H 0.3109 0.1886 1.1833 0.018 Uiso 1 1 calc R . .
C22 C 0.4904(3) 0.1041(2) 0.9383(5) 0.0249(12) Uani 1 1 d . . .
H22A H 0.4962 0.1080 1.0451 0.037 Uiso 1 1 calc R . .
H22B H 0.5265 0.0796 0.9103 0.037 Uiso 1 1 calc R . .
H22C H 0.4460 0.0869 0.9041 0.037 Uiso 1 1 calc R . .
C23 C 0.5626(3) 0.3181(2) 0.8135(5) 0.0208(11) Uani 1 1 d . . .
C24 C 0.6153(2) 0.3186(2) 0.9505(5) 0.0247(12) Uani 1 1 d . . .
C25 C 0.6311(3) 0.2711(3) 1.0350(6) 0.0272(12) Uani 1 1 d . . .
C26 C 0.3671(2) 0.4879(2) 0.6530(6) 0.0285(12) Uani 1 1 d . . .
H26A H 0.3832 0.5098 0.7417 0.043 Uiso 1 1 calc R . .
H26B H 0.3759 0.5095 0.5667 0.043 Uiso 1 1 calc R . .
H26C H 0.3910 0.4512 0.6560 0.043 Uiso 1 1 calc R . .
C27 C 0.0928(3) 0.4546(2) 0.6062(6) 0.0240(12) Uani 1 1 d . . .
C28 C 0.0679(3) 0.4985(2) 0.7056(6) 0.0272(12) Uani 1 1 d . . .
C29 C 0.1029(3) 0.5448(3) 0.7606(6) 0.0340(14) Uani 1 1 d . . .
C30 C 0.0029(3) 0.2102(3) 0.7003(8) 0.062(2) Uani 1 1 d . . .
H30A H -0.0155 0.2225 0.7882 0.093 Uiso 1 1 calc R . .
H30B H -0.0336 0.1936 0.6303 0.093 Uiso 1 1 calc R . .
H30C H 0.0224 0.2431 0.6554 0.093 Uiso 1 1 calc R . .
C31 C 0.2103(2) 0.0543(2) 0.7852(6) 0.0189(11) Uani 1 1 d . . .
C32 C 0.1863(2) -0.0004(2) 0.7070(5) 0.0180(11) Uani 1 1 d . . .
C33 C 0.2175(3) -0.0259(2) 0.6045(6) 0.0285(13) Uani 1 1 d . . .
C34 C 0.8213(3) 0.2061(3) 0.5072(6) 0.0531(18) Uani 1 1 d . . .
H34A H 0.8425 0.2415 0.5483 0.080 Uiso 1 1 calc R . .
H34B H 0.8567 0.1791 0.4886 0.080 Uiso 1 1 calc R . .
H34C H 0.7939 0.1894 0.5768 0.080 Uiso 1 1 calc R . .
C35 C 0.2437(3) 0.6030(2) 0.5068(6) 0.0383(14) Uani 1 1 d . . .
H35A H 0.2086 0.6326 0.4890 0.057 Uiso 1 1 calc R . .
H35B H 0.2223 0.5663 0.5230 0.057 Uiso 1 1 calc R . .
H35C H 0.2679 0.6001 0.4217 0.057 Uiso 1 1 calc R . .
B1 B 0.3985(3) 0.5251(2) 0.2213(6) 0.0230(13) Uani 1 1 d . . .
B2 B 0.0610(3) 0.6329(3) 0.2595(8) 0.0345(16) Uani 1 1 d . . .
H24 H 0.646(2) 0.355(2) 0.961(5) 0.024(13) Uiso 1 1 d . . .
H28 H 0.021(2) 0.4944(19) 0.711(5) 0.016(12) Uiso 1 1 d . . .
H32 H 0.153(3) -0.018(2) 0.749(6) 0.030(15) Uiso 1 1 d . . .
H23A H 0.531(2) 0.351(2) 0.800(5) 0.025(13) Uiso 1 1 d . . .
H25A H 0.611(3) 0.232(2) 1.016(6) 0.042(16) Uiso 1 1 d . . .
H27A H 0.075(2) 0.416(2) 0.622(5) 0.019(12) Uiso 1 1 d . . .
H29A H 0.0830(19) 0.5733(17) 0.826(4) 0.004(10) Uiso 1 1 d . . .
H31A H 0.228(2) 0.044(2) 0.877(6) 0.025(14) Uiso 1 1 d . . .
H33A H 0.207(2) -0.064(2) 0.576(4) 0.008(11) Uiso 1 1 d . . .
H23B H 0.5869(19) 0.3181(17) 0.733(5) 0.004(10) Uiso 1 1 d . . .
H25B H 0.667(3) 0.273(2) 1.098(6) 0.039(17) Uiso 1 1 d . . .
H27B H 0.075(3) 0.460(2) 0.518(6) 0.032(16) Uiso 1 1 d . . .
H29B H 0.147(3) 0.548(2) 0.744(6) 0.042(17) Uiso 1 1 d . . .
H31B H 0.2469(19) 0.0762(17) 0.727(4) 0.006(10) Uiso 1 1 d . . .
H33B H 0.253(3) -0.011(2) 0.564(6) 0.038(17) Uiso 1 1 d . . .
H7C H 0.499(3) 0.050(2) 0.640(6) 0.043(18) Uiso 1 1 d D . .
H8C H 0.052(2) 0.412(2) 1.134(5) 0.032(16) Uiso 1 1 d D . .
H7D H 0.548(2) 0.059(2) 0.534(6) 0.056(19) Uiso 1 1 d D . .
H8D H 0.007(3) 0.412(3) 0.992(6) 0.07(2) Uiso 1 1 d D . .

loop_
_atom_site_aniso_label
_atom_site_aniso_U_11
_atom_site_aniso_U_22
_atom_site_aniso_U_33
_atom_site_aniso_U_23
_atom_site_aniso_U_13
_atom_site_aniso_U_12
Ag1 0.0364(2) 0.0289(2) 0.0188(2) -0.00021(17) 0.01018(17) -0.00225(18)
Ag2 0.0285(2) 0.0288(2) 0.0190(2) 0.00167(17) 0.00123(16) -0.00376(18)
F1 0.0368(18) 0.0252(17) 0.051(2) 0.0060(15) 0.0000(15) -0.0076(14)
F2 0.0263(17) 0.0391(19) 0.048(2) -0.0062(16) 0.0008(14) -0.0009(14)
F3 0.0382(18) 0.055(2) 0.0285(19) 0.0072(16) 0.0037(14) -0.0069(16)
F4 0.0387(18) 0.0322(18) 0.048(2) -0.0127(15) 0.0125(15) 0.0006(15)
F5 0.053(2) 0.061(2) 0.048(2) 0.0130(19) 0.0033(17) 0.0110(19)
F6 0.0423(19) 0.044(2) 0.050(2) -0.0071(17) 0.0047(16) 0.0026(16)
F7 0.036(2) 0.048(2) 0.089(3) -0.022(2) 0.0053(18) -0.0100(17)
F8 0.0215(17) 0.045(2) 0.078(3) 0.0016(18) 0.0033(16) 0.0040(15)
O1 0.0245(18) 0.0149(17) 0.0221(19) 0.0013(14) 0.0079(14) 0.0040(14)
O2 0.0220(17) 0.0181(17) 0.0158(18) -0.0021(13) 0.0073(13) -0.0021(14)
O3 0.0204(18) 0.0218(18) 0.0189(18) 0.0057(15) 0.0007(14) 0.0000(15)
O4 0.0154(17) 0.0274(18) 0.0136(18) 0.0027(14) -0.0014(13) 0.0056(14)
O5 0.0173(18) 0.0225(18) 0.032(2) -0.0083(16) -0.0070(15) 0.0032(15)
O6 0.0188(17) 0.0151(16) 0.0167(18) -0.0005(13) -0.0019(13) 0.0004(14)
O7 0.038(2) 0.025(2) 0.031(2) 0.0030(18) 0.0113(18) 0.0018(18)
O8 0.026(2) 0.034(2) 0.027(2) 0.0137(19) -0.0009(17) 0.0026(18)
O9 0.044(3) 0.080(4) 0.062(3) -0.038(3) 0.006(2) -0.012(2)
O10 0.113(4) 0.053(3) 0.063(4) 0.009(3) -0.003(3) 0.031(3)
O11 0.077(3) 0.059(3) 0.035(3) 0.003(2) 0.010(2) -0.004(2)
O12 0.032(2) 0.050(3) 0.061(3) -0.008(2) 0.000(2) -0.009(2)
N1 0.038(3) 0.049(3) 0.040(3) -0.012(3) 0.006(2) 0.008(3)
N2 0.038(3) 0.031(3) 0.046(3) -0.005(2) -0.002(2) 0.000(2)
C1 0.016(2) 0.022(2) 0.006(2) 0.0026(19) -0.0065(18) 0.000(2)
C2 0.019(2) 0.014(2) 0.007(2) 0.0024(18) -0.0034(18) -0.0024(19)
C3 0.015(2) 0.018(2) 0.010(2) -0.0026(19) 0.0000(18) 0.0052(19)
C4 0.011(2) 0.018(2) 0.008(2) 0.0018(19) -0.0034(17) -0.0011(19)
C5 0.018(2) 0.016(2) 0.015(3) 0.003(2) -0.0035(19) -0.006(2)
C6 0.013(2) 0.016(2) 0.006(2) -0.0005(19) -0.0060(17) -0.0008(19)
C7 0.017(2) 0.015(2) 0.011(2) 0.0008(19) -0.0006(18) -0.0002(19)
C8 0.020(2) 0.011(2) 0.007(2) -0.0060(17) 0.0005(17) 0.0026(18)
C9 0.019(3) 0.012(2) 0.016(3) -0.0070(19) 0.0010(19) -0.0003(19)
C10 0.022(3) 0.013(2) 0.010(2) -0.0037(19) 0.0028(19) 0.000(2)
C11 0.018(2) 0.014(2) 0.007(2) -0.0068(18) -0.0020(18) 0.0006(19)
C12 0.012(2) 0.020(2) 0.016(2) -0.0061(19) -0.0005(17) 0.0032(18)
C13 0.019(2) 0.016(2) 0.008(2) -0.0087(17) 0.0019(16) 0.0054(17)
C14 0.016(2) 0.018(2) 0.011(2) -0.0044(19) 0.0012(18) 0.003(2)
C15 0.014(2) 0.018(2) 0.008(2) 0.0006(19) 0.0051(18) -0.0038(19)
C16 0.014(2) 0.020(2) 0.015(3) 0.002(2) 0.0041(19) 0.004(2)
C17 0.017(2) 0.016(2) 0.010(2) -0.0015(19) 0.0021(18) -0.0008(19)
C18 0.020(2) 0.014(2) 0.011(2) 0.0037(19) 0.0104(19) -0.001(2)
C19 0.015(2) 0.016(2) 0.012(2) 0.0075(19) 0.0046(19) 0.0044(19)
C20 0.012(2) 0.019(2) 0.005(2) 0.0037(18) 0.0044(17) 0.0006(19)
C21 0.020(2) 0.013(2) 0.010(2) 0.0017(19) -0.0034(19) 0.0032(19)
C22 0.032(3) 0.019(3) 0.024(3) 0.004(2) 0.007(2) 0.010(2)
C23 0.021(3) 0.023(3) 0.019(3) 0.000(2) 0.005(2) -0.002(2)
C24 0.019(3) 0.030(3) 0.027(3) -0.005(2) 0.010(2) -0.007(2)
C25 0.020(3) 0.037(3) 0.025(3) 0.000(3) 0.002(2) 0.004(3)
C26 0.024(3) 0.031(3) 0.030(3) 0.007(2) 0.003(2) -0.006(2)
C27 0.021(3) 0.035(3) 0.014(3) 0.007(2) -0.004(2) 0.001(2)
C28 0.021(3) 0.041(3) 0.019(3) 0.011(2) 0.001(2) 0.008(3)
C29 0.043(4) 0.033(3) 0.027(3) 0.007(3) 0.010(3) 0.017(3)
C30 0.034(4) 0.040(4) 0.097(6) -0.033(4) -0.040(4) 0.015(3)
C31 0.023(3) 0.019(3) 0.014(3) 0.003(2) 0.003(2) 0.000(2)
C32 0.017(3) 0.018(2) 0.018(3) 0.006(2) -0.001(2) -0.001(2)
C33 0.030(3) 0.021(3) 0.031(3) -0.008(3) -0.005(3) 0.005(3)
C34 0.051(4) 0.065(5) 0.039(4) 0.000(3) -0.008(3) 0.022(4)
C35 0.035(3) 0.041(3) 0.035(4) 0.004(3) -0.011(3) -0.005(3)
B1 0.026(3) 0.019(3) 0.024(3) 0.001(3) 0.005(2) -0.005(3)
B2 0.024(3) 0.037(4) 0.044(4) -0.003(3) 0.006(3) 0.000(3)

loop_
_atom_type_symbol
_atom_type_description
_atom_type_scat_dispersion_real
_atom_type_scat_dispersion_imag
_atom_type_scat_source
C C 0.0033 0.0016 'International Tables Vol C Tables 4.2.6.8 and 6.1.1.4'
H H 0.0000 0.0000 'International Tables Vol C Tables 4.2.6.8 and 6.1.1.4'
Ag Ag -0.8971 1.1015 'International Tables Vol C Tables 4.2.6.8 and 6.1.1.4'
B B 0.0013 0.0007 'International Tables Vol C Tables 4.2.6.8 and 6.1.1.4'
F F 0.0171 0.0103 'International Tables Vol C Tables 4.2.6.8 and 6.1.1.4'
O O 0.0106 0.0060 'International Tables Vol C Tables 4.2.6.8 and 6.1.1.4'
N N 0.0061 0.0033 'International Tables Vol C Tables 4.2.6.8 and 6.1.1.4'

loop_
_geom_angle_atom_site_label_1
_geom_angle_atom_site_label_2
_geom_angle_atom_site_label_3
_geom_angle
_geom_angle_site_symmetry_1
_geom_angle_site_symmetry_3
_geom_angle_publ_flag
C25 Ag1 C24 32.69(17) 4_565 4_565 ?
C25 Ag1 O1 149.23(15) 4_565 . ?
C24 Ag1 O1 177.24(14) 4_565 . ?
C25 Ag1 O7 123.91(16) 4_565 . ?
C24 Ag1 O7 91.40(15) 4_565 . ?
O1 Ag1 O7 86.45(11) . . ?
O8 Ag2 C33 126.59(17) . 4_566 ?
O8 Ag2 C29 123.73(18) . . ?
C33 Ag2 C29 99.3(2) 4_566 . ?
O8 Ag2 C32 94.51(15) . 4_566 ?
C33 Ag2 C32 32.18(17) 4_566 4_566 ?
C29 Ag2 C32 126.44(19) . 4_566 ?
O8 Ag2 C28 101.47(16) . . ?
C33 Ag2 C28 129.05(19) 4_566 . ?
C29 Ag2 C28 31.60(19) . . ?
C32 Ag2 C28 158.03(18) 4_566 . ?
C3 O1 C22 116.5(3) . . ?
C3 O1 Ag1 122.2(2) . . ?
C22 O1 Ag1 120.6(3) . . ?
C4 O2 C23 117.5(3) . . ?
C10 O3 C26 116.8(3) . . ?
C11 O4 C27 117.2(4) . . ?
C17 O5 C30 116.5(4) . . ?
C18 O6 C31 116.2(3) . . ?
Ag1 O7 H7C 126(4) . . ?
Ag1 O7 H7D 107(4) . . ?
H7C O7 H7D 108(5) . . ?
Ag2 O8 H8C 112(3) . . ?
Ag2 O8 H8D 116(4) . . ?
H8C O8 H8D 112(6) . . ?
O10 N1 O9 123.7(5) . . ?
O10 N1 C34 118.0(5) . . ?
O9 N1 C34 118.2(6) . . ?
O12 N2 O11 121.3(5) . . ?
O12 N2 C35 120.8(5) . . ?
O11 N2 C35 117.9(5) . . ?
C2 C1 C6 118.9(4) . . ?
C2 C1 C21 117.7(4) . . ?
C6 C1 C21 123.3(4) . . ?
C3 C2 C1 122.1(4) . . ?
C3 C2 H2 119.0 . . ?
C1 C2 H2 119.0 . . ?
O1 C3 C2 124.9(4) . . ?
O1 C3 C4 116.2(4) . . ?
C2 C3 C4 118.9(4) . . ?
C5 C4 O2 125.1(4) . . ?
C5 C4 C3 119.7(4) . . ?
O2 C4 C3 115.2(4) . . ?
C4 C5 C6 121.9(4) . . ?
C4 C5 H5 119.1 . . ?
C6 C5 H5 119.1 . . ?
C1 C6 C5 118.4(4) . . ?
C1 C6 C7 123.9(4) . . ?
C5 C6 C7 117.7(4) . . ?
C8 C7 C6 112.7(3) . . ?
C8 C7 H7A 109.0 . . ?
C6 C7 H7A 109.0 . . ?
C8 C7 H7B 109.0 . . ?
C6 C7 H7B 109.0 . . ?
H7A C7 H7B 107.8 . . ?
C9 C8 C13 119.5(4) . . ?
C9 C8 C7 117.0(4) . . ?
C13 C8 C7 123.4(4) . . ?
C10 C9 C8 122.1(4) . . ?
C10 C9 H9 119.0 . . ?
C8 C9 H9 119.0 . . ?
O3 C10 C9 125.6(4) . . ?
O3 C10 C11 115.2(4) . . ?
C9 C10 C11 119.2(4) . . ?
O4 C11 C12 126.3(4) . . ?
O4 C11 C10 114.8(4) . . ?
C12 C11 C10 118.8(4) . . ?
C11 C12 C13 122.2(4) . . ?
C11 C12 H12 118.9 . . ?
C13 C12 H12 118.9 . . ?
C8 C13 C12 118.1(4) . . ?
C8 C13 C14 123.6(4) . . ?
C12 C13 C14 118.3(4) . . ?
C13 C14 C15 116.5(3) . . ?
C13 C14 H14A 108.2 . . ?
C15 C14 H14A 108.2 . . ?
C13 C14 H14B 108.2 . . ?
C15 C14 H14B 108.2 . . ?
H14A C14 H14B 107.3 . . ?
C20 C15 C16 119.0(4) . . ?
C20 C15 C14 123.5(4) . . ?
C16 C15 C14 117.5(4) . . ?
C17 C16 C15 121.4(4) . . ?
C17 C16 H16 119.3 . . ?
C15 C16 H16 119.3 . . ?
O5 C17 C16 125.1(4) . . ?
O5 C17 C18 115.0(4) . . ?
C16 C17 C18 119.8(4) . . ?
C19 C18 O6 125.8(4) . . ?
C19 C18 C17 118.8(4) . . ?
O6 C18 C17 115.3(4) . . ?
C18 C19 C20 121.9(4) . . ?
C18 C19 H19 119.0 . . ?
C20 C19 H19 119.0 . . ?
C15 C20 C19 118.9(4) . . ?
C15 C20 C21 123.6(4) . . ?
C19 C20 C21 117.4(4) . . ?
C1 C21 C20 112.7(3) . . ?
C1 C21 H21A 109.1 . . ?
C20 C21 H21A 109.1 . . ?
C1 C21 H21B 109.1 . . ?
C20 C21 H21B 109.1 . . ?
H21A C21 H21B 107.8 . . ?
O1 C22 H22A 109.5 . . ?
O1 C22 H22B 109.5 . . ?
H22A C22 H22B 109.5 . . ?
O1 C22 H22C 109.5 . . ?
H22A C22 H22C 109.5 . . ?
H22B C22 H22C 109.5 . . ?
O2 C23 C24 112.5(4) . . ?
O2 C23 H23A 108(3) . . ?
C24 C23 H23A 117(3) . . ?
O2 C23 H23B 105(2) . . ?
C24 C23 H23B 107(2) . . ?
H23A C23 H23B 107(4) . . ?
C25 C24 C23 122.8(5) . . ?
C25 C24 Ag1 73.2(3) . 4_566 ?
C23 C24 Ag1 107.3(3) . 4_566 ?
C25 C24 H24 122(3) . . ?
C23 C24 H24 114(2) . . ?
Ag1 C24 H24 103(2) 4_566 . ?
C24 C25 Ag1 74.1(3) . 4_566 ?
C24 C25 H25A 126(3) . . ?
Ag1 C25 H25A 108(3) 4_566 . ?
C24 C25 H25B 116(4) . . ?
Ag1 C25 H25B 100(4) 4_566 . ?
H25A C25 H25B 116(5) . . ?
O3 C26 H26A 109.5 . . ?
O3 C26 H26B 109.5 . . ?
H26A C26 H26B 109.5 . . ?
O3 C26 H26C 109.5 . . ?
H26A C26 H26C 109.5 . . ?
H26B C26 H26C 109.5 . . ?
O4 C27 C28 112.1(4) . . ?
O4 C27 H27A 113(3) . . ?
C28 C27 H27A 112(3) . . ?
O4 C27 H27B 108(3) . . ?
C28 C27 H27B 112(4) . . ?
H27A C27 H27B 99(4) . . ?
C29 C28 C27 125.6(5) . . ?
C29 C28 Ag2 69.7(3) . . ?
C27 C28 Ag2 109.5(3) . . ?
C29 C28 H28 121(3) . . ?
C27 C28 H28 112(3) . . ?
Ag2 C28 H28 103(3) . . ?
C28 C29 Ag2 78.7(3) . . ?
C28 C29 H29A 122(2) . . ?
Ag2 C29 H29A 88(2) . . ?
C28 C29 H29B 117(4) . . ?
Ag2 C29 H29B 98(4) . . ?
H29A C29 H29B 121(4) . . ?
O5 C30 H30A 109.5 . . ?
O5 C30 H30B 109.5 . . ?
H30A C30 H30B 109.5 . . ?
O5 C30 H30C 109.5 . . ?
H30A C30 H30C 109.5 . . ?
H30B C30 H30C 109.5 . . ?
O6 C31 C32 109.0(4) . . ?
O6 C31 H31A 110(3) . . ?
C32 C31 H31A 106(3) . . ?
O6 C31 H31B 109(2) . . ?
C32 C31 H31B 110(2) . . ?
H31A C31 H31B 113(4) . . ?
C33 C32 C31 124.5(5) . . ?
C33 C32 Ag2 71.4(3) . 4_565 ?
C31 C32 Ag2 111.0(3) . 4_565 ?
C33 C32 H32 122(3) . . ?
C31 C32 H32 113(3) . . ?
Ag2 C32 H32 99(3) 4_565 . ?
C32 C33 Ag2 76.4(3) . 4_565 ?
C32 C33 H33A 120(3) . . ?
Ag2 C33 H33A 98(2) 4_565 . ?
C32 C33 H33B 125(4) . . ?
Ag2 C33 H33B 102(3) 4_565 . ?
H33A C33 H33B 114(4) . . ?
N1 C34 H34A 109.5 . . ?
N1 C34 H34B 109.5 . . ?
H34A C34 H34B 109.5 . . ?
N1 C34 H34C 109.5 . . ?
H34A C34 H34C 109.5 . . ?
H34B C34 H34C 109.5 . . ?
N2 C35 H35A 109.5 . . ?
N2 C35 H35B 109.5 . . ?
H35A C35 H35B 109.5 . . ?
N2 C35 H35C 109.5 . . ?
H35A C35 H35C 109.5 . . ?
H35B C35 H35C 109.5 . . ?
F4 B1 F1 111.3(4) . . ?
F4 B1 F2 109.8(4) . . ?
F1 B1 F2 109.6(4) . . ?
F4 B1 F3 109.8(4) . . ?
F1 B1 F3 109.7(4) . . ?
F2 B1 F3 106.5(4) . . ?
F8 B2 F5 111.9(5) . . ?
F8 B2 F7 111.0(5) . . ?
F5 B2 F7 111.8(5) . . ?
F8 B2 F6 106.8(5) . . ?
F5 B2 F6 107.5(5) . . ?
F7 B2 F6 107.6(5) . . ?

loop_
_geom_bond_atom_site_label_1
_geom_bond_atom_site_label_2
_geom_bond_distance
_geom_bond_site_symmetry_2
_geom_bond_publ_flag
Ag1 C25 2.425(5) 4_565 ?
Ag1 C24 2.437(5) 4_565 ?
Ag1 O1 2.441(3) . ?
Ag1 O7 2.478(4) . ?
Ag2 O8 2.295(4) . ?
Ag2 C33 2.387(5) 4_566 ?
Ag2 C29 2.414(5) . ?
Ag2 C32 2.448(5) 4_566 ?
Ag2 C28 2.525(5) . ?
F1 B1 1.387(6) . ?
F2 B1 1.426(6) . ?
F3 B1 1.428(6) . ?
F4 B1 1.379(6) . ?
F5 B2 1.391(7) . ?
F6 B2 1.449(7) . ?
F7 B2 1.402(7) . ?
F8 B2 1.386(7) . ?
O1 C3 1.397(5) . ?
O1 C22 1.457(5) . ?
O2 C4 1.407(5) . ?
O2 C23 1.451(5) . ?
O3 C10 1.386(5) . ?
O3 C26 1.440(6) . ?
O4 C11 1.383(5) . ?
O4 C27 1.439(6) . ?
O5 C17 1.395(5) . ?
O5 C30 1.456(6) . ?
O6 C18 1.398(5) . ?
O6 C31 1.460(5) . ?
O7 H7C 0.88(4) . ?
O7 H7D 0.97(4) . ?
O8 H8C 0.87(4) . ?
O8 H8D 0.91(4) . ?
O9 N1 1.233(6) . ?
O10 N1 1.225(7) . ?
O11 N2 1.275(6) . ?
O12 N2 1.218(5) . ?
N1 C34 1.480(7) . ?
N2 C35 1.501(7) . ?
C1 C2 1.414(6) . ?
C1 C6 1.419(6) . ?
C1 C21 1.533(6) . ?
C2 C3 1.400(6) . ?
C2 H2 0.9500 . ?
C3 C4 1.425(6) . ?
C4 C5 1.382(6) . ?
C5 C6 1.434(6) . ?
C5 H5 0.9500 . ?
C6 C7 1.547(6) . ?
C7 C8 1.538(6) . ?
C7 H7A 0.9900 . ?
C7 H7B 0.9900 . ?
C8 C9 1.413(6) . ?
C8 C13 1.415(6) . ?
C9 C10 1.394(6) . ?
C9 H9 0.9500 . ?
C10 C11 1.428(6) . ?
C11 C12 1.404(6) . ?
C12 C13 1.428(6) . ?
C12 H12 0.9500 . ?
C13 C14 1.536(6) . ?
C14 C15 1.544(6) . ?
C14 H14A 0.9900 . ?
C14 H14B 0.9900 . ?
C15 C20 1.409(6) . ?
C15 C16 1.415(6) . ?
C16 C17 1.398(6) . ?
C16 H16 0.9500 . ?
C17 C18 1.417(6) . ?
C18 C19 1.390(6) . ?
C19 C20 1.422(6) . ?
C19 H19 0.9500 . ?
C20 C21 1.535(6) . ?
C21 H21A 0.9900 . ?
C21 H21B 0.9900 . ?
C22 H22A 0.9800 . ?
C22 H22B 0.9800 . ?
C22 H22C 0.9800 . ?
C23 C24 1.522(7) . ?
C23 H23A 0.99(5) . ?
C23 H23B 0.94(4) . ?
C24 C25 1.368(7) . ?
C24 Ag1 2.437(5) 4_566 ?
C24 H24 1.04(5) . ?
C25 Ag1 2.425(5) 4_566 ?
C25 H25A 1.00(6) . ?
C25 H25B 0.85(5) . ?
C26 H26A 0.9800 . ?
C26 H26B 0.9800 . ?
C26 H26C 0.9800 . ?
C27 C28 1.505(8) . ?
C27 H27A 0.99(5) . ?
C27 H27B 0.84(5) . ?
C28 C29 1.349(8) . ?
C28 H28 0.94(5) . ?
C29 H29A 1.02(4) . ?
C29 H29B 0.91(5) . ?
C30 H30A 0.9800 . ?
C30 H30B 0.9800 . ?
C30 H30C 0.9800 . ?
C31 C32 1.513(7) . ?
C31 H31A 0.90(5) . ?
C31 H31B 1.09(4) . ?
C32 C33 1.341(7) . ?
C32 Ag2 2.448(5) 4_565 ?
C32 H32 0.91(5) . ?
C33 Ag2 2.387(5) 4_565 ?
C33 H33A 0.94(4) . ?
C33 H33B 0.91(5) . ?
C34 H34A 0.9800 . ?
C34 H34B 0.9800 . ?
C34 H34C 0.9800 . ?
C35 H35A 0.9800 . ?
C35 H35B 0.9800 . ?
C35 H35C 0.9800 . ?
